data_4334537
loop_
_publ_author_name
'S\'ebastien Bontemps'
'Marc Devillard'
'Sonia Mallet-Ladeira'
'Ghenwa Bouhadir'
'Karinne Miqueu'
'Didier Bourissou'

_publ_section_title
;
 Phosphino-Boryl-Naphthalenes: Geometrically Enforced, Yet Lewis Acid
 Responsive P \\rightarrow B Interactions
;
_journal_name_full 'Inorganic Chemistry'
_journal_page_first 4714
_journal_page_last 4720
_journal_paper_doi 10.1021/ic4003466
_journal_volume 52
_journal_year 2013
_chemical_absolute_configuration ad
_chemical_compound_source 'synthesis as described'
_chemical_formula_moiety 'C28 H42 B P'
_chemical_formula_sum 'C28 H42 B P'
_chemical_formula_weight 420.4
_chemical_name_systematic
;
 ?
;
_space_group_IT_number 33
_symmetry_cell_setting orthorhombic
_symmetry_Int_Tables_number 33
_symmetry_space_group_name_Hall 'P 2c -2n'
_symmetry_space_group_name_H-M 'P n a 21'
_atom_sites_solution_hydrogens geom
_atom_sites_solution_primary direct
_atom_sites_solution_secondary difmap
_cell_angle_alpha 90
_cell_angle_beta 90
_cell_angle_gamma 90
_cell_formula_units_Z 4
_cell_length_a 22.3408(16)
_cell_length_b 11.4849(8)
_cell_length_c 9.6579(6)
_cell_measurement_reflns_used 5657
_cell_measurement_temperature 193(2)
_cell_measurement_theta_max 24.96
_cell_measurement_theta_min 2.54
_cell_measurement_wavelength 0.71073
_cell_volume 2478.0(3)
_computing_cell_refinement 'APEX2 and SAINT (Bruker, 2008)'
_computing_data_collection 'APEX2 (Bruker, 2008)'
_computing_data_reduction 'SAINT (Bruker, 2008)'
_computing_molecular_graphics 'Ortep-3 for Windows (Farrugia, 1997)'
_computing_publication_material 'WinGX publication routines (Farrugia, 1999)'
_computing_structure_refinement 'SHELXL-97 (Sheldrick, 2008)'
_computing_structure_solution 'SHELXS-97 (Sheldrick, 2008)'
_diffrn_ambient_temperature 193(2)
_diffrn_measured_fraction_theta_full 0.989
_diffrn_measured_fraction_theta_max 0.989
_diffrn_measurement_device_type 'Bruker Kappa APEX II Quazar'
_diffrn_measurement_method 'phi and omega scans'
_diffrn_radiation_monochromator 'multilayer optics'
_diffrn_radiation_probe x-ray
_diffrn_radiation_source 'microfocus sealed tube'
_diffrn_radiation_type MoK\a
_diffrn_radiation_wavelength 0.71073
_diffrn_reflns_av_R_equivalents 0.0355
_diffrn_reflns_av_unetI/netI 0.0312
_diffrn_reflns_limit_h_max 27
_diffrn_reflns_limit_h_min -27
_diffrn_reflns_limit_k_max 14
_diffrn_reflns_limit_k_min -14
_diffrn_reflns_limit_l_max 12
_diffrn_reflns_limit_l_min -9
_diffrn_reflns_number 19500
_diffrn_reflns_theta_full 26.36
_diffrn_reflns_theta_max 26.36
_diffrn_reflns_theta_min 5.34
_diffrn_standards_decay_% 0
_diffrn_standards_interval_count 0
_diffrn_standards_interval_time 0
_diffrn_standards_number 0
_exptl_absorpt_coefficient_mu 0.123
_exptl_absorpt_correction_T_max 0.9902
_exptl_absorpt_correction_T_min 0.9710
_exptl_absorpt_correction_type multi-scan
_exptl_absorpt_process_details '(SADABS; Bruker, 2008)'
_exptl_crystal_colour colourless
_exptl_crystal_density_diffrn 1.127
_exptl_crystal_description block
_exptl_crystal_F_000 920
_exptl_crystal_size_max 0.24
_exptl_crystal_size_mid 0.16
_exptl_crystal_size_min 0.08
_refine_diff_density_max 0.19
_refine_diff_density_min -0.137
_refine_diff_density_rms 0.029
_refine_ls_abs_structure_details 'Flack H D (1983), Acta Cryst. A39, 876-881'
_refine_ls_abs_structure_Flack 0.01(8)
_refine_ls_extinction_method none
_refine_ls_goodness_of_fit_ref 1.029
_refine_ls_hydrogen_treatment constr
_refine_ls_matrix_type full
_refine_ls_number_parameters 384
_refine_ls_number_reflns 4764
_refine_ls_number_restraints 464
_refine_ls_restrained_S_all 1.025
_refine_ls_R_factor_all 0.042
_refine_ls_R_factor_gt 0.0352
_refine_ls_shift/su_max 0.005
_refine_ls_shift/su_mean 0
_refine_ls_structure_factor_coef Fsqd
_refine_ls_weighting_details 'calc w=1/[\s^2^(Fo^2^)+(0.0470P)^2^+0.3205P] where P=(Fo^2^+2Fc^2^)/3'
_refine_ls_weighting_scheme calc
_refine_ls_wR_factor_gt 0.0851
_refine_ls_wR_factor_ref 0.0895
_reflns_number_gt 4261
_reflns_number_total 4764
_reflns_threshold_expression >2sigma(I)
_cod_data_source_file ic4003466_si_002_1.cif
_cod_data_source_block 2-BCy2
_cod_database_code 4334537

loop_
_symmetry_equiv_pos_as_xyz
'x, y, z'
'-x, -y, z+1/2'
'x+1/2, -y+1/2, z'
'-x+1/2, y+1/2, z+1/2'

loop_
_atom_site_label
_atom_site_type_symbol
_atom_site_fract_x
_atom_site_fract_y
_atom_site_fract_z
_atom_site_U_iso_or_equiv
_atom_site_adp_type
_atom_site_occupancy
_atom_site_symmetry_multiplicity
_atom_site_calc_flag
_atom_site_refinement_flags
_atom_site_disorder_assembly
_atom_site_disorder_group
C1 C 0.24648(7) 0.24451(15) 0.3177(2) 0.0367(4) Uani 1 1 d . . .
C2 C 0.19358(8) 0.21129(17) 0.3785(3) 0.0481(5) Uani 1 1 d . . .
H2 H 0.1929 0.1857 0.472 0.058 Uiso 1 1 calc R . .
C3 C 0.14002(9) 0.2156(2) 0.3003(3) 0.0578(6) Uani 1 1 d . . .
H3 H 0.1034 0.1927 0.3421 0.069 Uiso 1 1 calc R . .
C4 C 0.14022(9) 0.25161(19) 0.1677(3) 0.0560(6) Uani 1 1 d . . .
H4 H 0.1036 0.2531 0.1178 0.067 Uiso 1 1 calc R . .
C5 C 0.19341(9) 0.28728(16) 0.1006(2) 0.0451(5) Uani 1 1 d . . .
C6 C 0.19619(11) 0.3294(2) -0.0364(2) 0.0543(6) Uani 1 1 d . . .
H6 H 0.1609 0.3317 -0.0911 0.065 Uiso 1 1 calc R . .
C7 C 0.24892(10) 0.36685(19) -0.0908(3) 0.0556(5) Uani 1 1 d . . .
H7 H 0.2499 0.3963 -0.1827 0.067 Uiso 1 1 calc R . .
C8 C 0.30223(9) 0.36252(18) -0.0125(2) 0.0458(5) Uani 1 1 d . . .
H8 H 0.3383 0.3895 -0.0534 0.055 Uiso 1 1 calc R . .
C9 C 0.30378(8) 0.32056(15) 0.12128(19) 0.0354(4) Uani 1 1 d . A .
C10 C 0.24804(8) 0.28276(14) 0.1781(2) 0.0352(4) Uani 1 1 d . . .
B1 B 0.36382(8) 0.30440(16) 0.2150(2) 0.0313(4) Uani 1 1 d D . .
C11 C 0.41087(18) 0.4155(3) 0.2124(5) 0.0358(10) Uani 0.73 1 d PDU A 1
H11 H 0.4281 0.4138 0.1168 0.043 Uiso 0.73 1 calc PR A 1
C12 C 0.38471(11) 0.5385(2) 0.2261(3) 0.0388(6) Uani 0.73 1 d PDU A 1
H12A H 0.3508 0.5471 0.1608 0.047 Uiso 0.73 1 calc PR A 1
H12B H 0.369 0.5492 0.3211 0.047 Uiso 0.73 1 calc PR A 1
C13 C 0.4314(3) 0.6330(5) 0.1960(7) 0.0538(13) Uani 0.73 1 d PDU A 1
H13A H 0.445 0.6262 0.0988 0.065 Uiso 0.73 1 calc PR A 1
H13B H 0.4129 0.7107 0.2079 0.065 Uiso 0.73 1 calc PR A 1
C14 C 0.48410(16) 0.6217(3) 0.2914(5) 0.0556(9) Uani 0.73 1 d PDU A 1
H14A H 0.4709 0.6347 0.3881 0.067 Uiso 0.73 1 calc PR A 1
H14B H 0.5142 0.682 0.2682 0.067 Uiso 0.73 1 calc PR A 1
C15 C 0.51229(14) 0.5027(3) 0.2794(4) 0.0537(8) Uani 0.73 1 d PDU A 1
H15A H 0.5455 0.4959 0.3468 0.064 Uiso 0.73 1 calc PR A 1
H15B H 0.5291 0.4928 0.1853 0.064 Uiso 0.73 1 calc PR A 1
C16 C 0.4658(3) 0.4062(5) 0.3073(10) 0.0406(10) Uani 0.73 1 d PDU A 1
H16A H 0.4849 0.3293 0.2936 0.049 Uiso 0.73 1 calc PR A 1
H16B H 0.4525 0.411 0.405 0.049 Uiso 0.73 1 calc PR A 1
C11' C 0.3987(5) 0.4243(9) 0.2387(14) 0.039(2) Uani 0.27 1 d PDU A 2
H11' H 0.3769 0.4633 0.3163 0.047 Uiso 0.27 1 calc PR A 2
C12' C 0.3995(4) 0.5129(7) 0.1235(10) 0.0528(16) Uani 0.27 1 d PDU A 2
H12C H 0.3578 0.5279 0.0932 0.063 Uiso 0.27 1 calc PR A 2
H12D H 0.4216 0.4802 0.0436 0.063 Uiso 0.27 1 calc PR A 2
C13' C 0.4283(7) 0.6278(13) 0.165(2) 0.052(2) Uani 0.27 1 d PDU A 2
H13C H 0.4308 0.6798 0.0839 0.063 Uiso 0.27 1 calc PR A 2
H13D H 0.4033 0.6665 0.2364 0.063 Uiso 0.27 1 calc PR A 2
C14' C 0.4895(5) 0.6072(9) 0.2219(11) 0.0564(19) Uani 0.27 1 d PDU A 2
H14C H 0.5054 0.6819 0.2575 0.068 Uiso 0.27 1 calc PR A 2
H14D H 0.5159 0.5819 0.1451 0.068 Uiso 0.27 1 calc PR A 2
C15' C 0.4930(4) 0.5185(8) 0.3351(11) 0.0538(18) Uani 0.27 1 d PDU A 2
H15C H 0.4737 0.55 0.4194 0.065 Uiso 0.27 1 calc PR A 2
H15D H 0.5355 0.503 0.3572 0.065 Uiso 0.27 1 calc PR A 2
C16' C 0.4624(9) 0.4044(14) 0.294(3) 0.044(2) Uani 0.27 1 d PDU A 2
H16C H 0.4605 0.3526 0.3762 0.052 Uiso 0.27 1 calc PR A 2
H16D H 0.4866 0.3649 0.2225 0.052 Uiso 0.27 1 calc PR A 2
C17 C 0.3990(6) 0.1813(7) 0.1793(14) 0.0366(9) Uani 0.57 1 d PDU A 1
H17 H 0.4222 0.1606 0.2644 0.044 Uiso 0.57 1 calc PR A 1
C18 C 0.4449(2) 0.1900(5) 0.0612(6) 0.0457(10) Uani 0.57 1 d PDU A 1
H18A H 0.4241 0.2148 -0.0244 0.055 Uiso 0.57 1 calc PR A 1
H18B H 0.4748 0.2504 0.0846 0.055 Uiso 0.57 1 calc PR A 1
C19 C 0.4771(2) 0.0747(4) 0.0342(6) 0.0543(10) Uani 0.57 1 d PDU A 1
H19A H 0.503 0.0563 0.1143 0.065 Uiso 0.57 1 calc PR A 1
H19B H 0.503 0.0832 -0.0483 0.065 Uiso 0.57 1 calc PR A 1
C20 C 0.4331(3) -0.0267(5) 0.0104(6) 0.0527(12) Uani 0.57 1 d PDU A 1
H20A H 0.4107 -0.0135 -0.0765 0.063 Uiso 0.57 1 calc PR A 1
H20B H 0.4558 -0.1003 0.0007 0.063 Uiso 0.57 1 calc PR A 1
C21 C 0.3893(3) -0.0371(6) 0.1309(7) 0.0445(11) Uani 0.57 1 d PDU A 1
H21A H 0.4112 -0.0585 0.2163 0.053 Uiso 0.57 1 calc PR A 1
H21B H 0.3597 -0.0991 0.1111 0.053 Uiso 0.57 1 calc PR A 1
C22 C 0.3569(5) 0.0795(8) 0.1521(18) 0.0411(10) Uani 0.57 1 d PDU A 1
H22A H 0.3328 0.0968 0.0686 0.049 Uiso 0.57 1 calc PR A 1
H22B H 0.329 0.0719 0.2312 0.049 Uiso 0.57 1 calc PR A 1
C17' C 0.4002(8) 0.1857(9) 0.1675(18) 0.0390(11) Uani 0.43 1 d PDU A 2
H17' H 0.4316 0.1688 0.2385 0.047 Uiso 0.43 1 calc PR A 2
C18' C 0.4317(3) 0.2066(7) 0.0262(8) 0.0475(12) Uani 0.43 1 d PDU A 2
H18C H 0.4009 0.2209 -0.0457 0.057 Uiso 0.43 1 calc PR A 2
H18D H 0.457 0.2771 0.0329 0.057 Uiso 0.43 1 calc PR A 2
C19' C 0.4705(3) 0.1030(6) -0.0175(8) 0.0552(12) Uani 0.43 1 d PDU A 2
H19C H 0.4903 0.1211 -0.1066 0.066 Uiso 0.43 1 calc PR A 2
H19D H 0.5021 0.0902 0.0528 0.066 Uiso 0.43 1 calc PR A 2
C20' C 0.4349(4) -0.0042(7) -0.0328(8) 0.0535(13) Uani 0.43 1 d PDU A 2
H20C H 0.4618 -0.0703 -0.0539 0.064 Uiso 0.43 1 calc PR A 2
H20D H 0.4066 0.0049 -0.111 0.064 Uiso 0.43 1 calc PR A 2
C21' C 0.4003(4) -0.0297(8) 0.0983(10) 0.0475(12) Uani 0.43 1 d PDU A 2
H21C H 0.4288 -0.051 0.1727 0.057 Uiso 0.43 1 calc PR A 2
H21D H 0.3736 -0.097 0.0822 0.057 Uiso 0.43 1 calc PR A 2
C22' C 0.3629(6) 0.0749(11) 0.145(2) 0.0416(11) Uani 0.43 1 d PDU A 2
H22C H 0.3423 0.0548 0.233 0.05 Uiso 0.43 1 calc PR A 2
H22D H 0.3317 0.0908 0.0749 0.05 Uiso 0.43 1 calc PR A 2
C23 C 0.29670(9) 0.39029(18) 0.5185(2) 0.0447(5) Uani 1 1 d . . .
H23 H 0.2673 0.3553 0.5846 0.054 Uiso 1 1 calc R A .
C24 C 0.26306(9) 0.48765(17) 0.4416(3) 0.0552(6) Uani 1 1 d . A .
H24A H 0.2589 0.5553 0.5026 0.083 Uiso 1 1 calc R . .
H24B H 0.2233 0.4597 0.4145 0.083 Uiso 1 1 calc R . .
H24C H 0.2856 0.5099 0.3587 0.083 Uiso 1 1 calc R . .
C25 C 0.34799(11) 0.4370(2) 0.6063(3) 0.0633(6) Uani 1 1 d . A .
H25A H 0.3777 0.4743 0.5462 0.095 Uiso 1 1 calc R . .
H25B H 0.3668 0.3725 0.6566 0.095 Uiso 1 1 calc R . .
H25C H 0.3325 0.4941 0.6726 0.095 Uiso 1 1 calc R . .
C26 C 0.34118(10) 0.14780(18) 0.5068(2) 0.0483(5) Uani 1 1 d . . .
H26 H 0.3392 0.0778 0.4454 0.058 Uiso 1 1 calc R A .
C27 C 0.30182(11) 0.1208(2) 0.6306(3) 0.0645(6) Uani 1 1 d . A .
H27A H 0.3164 0.0501 0.6765 0.097 Uiso 1 1 calc R . .
H27B H 0.2605 0.1087 0.5996 0.097 Uiso 1 1 calc R . .
H27C H 0.3031 0.1861 0.6959 0.097 Uiso 1 1 calc R . .
C28 C 0.40655(11) 0.1574(3) 0.5538(3) 0.0851(9) Uani 1 1 d . A .
H28A H 0.4094 0.213 0.6305 0.128 Uiso 1 1 calc R . .
H28B H 0.4313 0.1845 0.4764 0.128 Uiso 1 1 calc R . .
H28C H 0.4207 0.081 0.5846 0.128 Uiso 1 1 calc R . .
P1 P 0.318288(17) 0.27283(4) 0.39861(5) 0.03228(11) Uani 1 1 d . A .

loop_
_atom_site_aniso_label
_atom_site_aniso_U_11
_atom_site_aniso_U_22
_atom_site_aniso_U_33
_atom_site_aniso_U_23
_atom_site_aniso_U_13
_atom_site_aniso_U_12
C1 0.0345(9) 0.0291(8) 0.0466(12) -0.0092(8) 0.0004(8) -0.0006(7)
C2 0.0437(10) 0.0439(11) 0.0567(15) -0.0050(10) 0.0043(10) -0.0081(8)
C3 0.0366(10) 0.0529(13) 0.0839(19) -0.0102(13) 0.0011(11) -0.0083(9)
C4 0.0414(11) 0.0456(12) 0.0810(19) -0.0147(11) -0.0178(11) 0.0017(9)
C5 0.0441(10) 0.0324(9) 0.0589(14) -0.0148(9) -0.0137(9) 0.0082(8)
C6 0.0664(14) 0.0457(11) 0.0508(14) -0.0128(10) -0.0257(11) 0.0174(10)
C7 0.0738(14) 0.0558(12) 0.0371(12) -0.0058(11) -0.0090(12) 0.0223(10)
C8 0.0554(11) 0.0463(11) 0.0356(12) -0.0012(9) 0.0007(9) 0.0155(9)
C9 0.0430(9) 0.0279(8) 0.0353(11) -0.0062(8) 0.0004(7) 0.0099(7)
C10 0.0415(9) 0.0241(8) 0.0401(11) -0.0086(7) -0.0057(7) 0.0063(6)
B1 0.0322(9) 0.0309(9) 0.0307(11) 0.0000(8) 0.0040(8) 0.0036(7)
C11 0.0367(18) 0.0299(14) 0.041(2) 0.0012(13) 0.0032(13) 0.0011(12)
C12 0.0372(12) 0.0305(12) 0.0488(17) 0.0007(11) 0.0029(11) 0.0020(9)
C13 0.065(2) 0.0328(16) 0.064(4) 0.0066(18) 0.0056(19) -0.0049(15)
C14 0.0549(17) 0.0473(17) 0.065(2) -0.0022(18) 0.0042(18) -0.0200(13)
C15 0.0372(16) 0.0557(18) 0.068(2) 0.0056(17) 0.0035(14) -0.0127(13)
C16 0.0329(17) 0.0383(17) 0.051(2) 0.0025(17) 0.0011(16) -0.0037(14)
C11' 0.040(4) 0.038(3) 0.040(4) 0.004(3) -0.007(3) 0.002(3)
C12' 0.056(3) 0.044(3) 0.058(4) 0.008(3) 0.000(3) -0.003(3)
C13' 0.059(4) 0.038(4) 0.060(5) 0.010(4) 0.002(4) -0.003(3)
C14' 0.056(3) 0.047(3) 0.066(4) 0.005(4) 0.009(4) -0.024(3)
C15' 0.045(4) 0.055(4) 0.062(4) 0.006(3) -0.002(3) -0.013(3)
C16' 0.039(4) 0.039(4) 0.054(4) 0.006(4) 0.005(4) -0.003(4)
C17 0.0338(15) 0.0336(15) 0.043(2) -0.0045(15) 0.0043(16) 0.0019(14)
C18 0.0424(19) 0.0432(18) 0.051(2) -0.0014(16) 0.0064(16) 0.0107(15)
C19 0.0525(18) 0.048(2) 0.062(3) -0.0029(18) 0.0181(19) 0.0136(16)
C20 0.0599(18) 0.040(2) 0.058(3) -0.0080(19) 0.010(2) 0.0127(17)
C21 0.047(2) 0.0362(16) 0.051(3) -0.0082(18) 0.0064(18) 0.0041(15)
C22 0.041(2) 0.0330(16) 0.049(2) -0.0086(15) 0.0006(18) 0.0042(15)
C17' 0.0362(19) 0.0354(19) 0.045(2) -0.0075(19) -0.0006(18) 0.0044(18)
C18' 0.046(2) 0.046(2) 0.050(3) -0.007(2) 0.0125(19) 0.0125(19)
C19' 0.055(2) 0.055(2) 0.056(3) -0.003(2) 0.013(2) 0.0171(19)
C20' 0.058(2) 0.049(3) 0.053(3) -0.010(2) 0.009(2) 0.020(2)
C21' 0.052(2) 0.0375(19) 0.053(3) -0.011(2) 0.004(2) 0.0091(19)
C22' 0.041(2) 0.0365(19) 0.048(2) -0.0088(18) 0.001(2) 0.0032(18)
C23 0.0462(10) 0.0439(11) 0.0440(13) -0.0133(9) 0.0130(9) -0.0098(8)
C24 0.0484(11) 0.0381(11) 0.0791(17) -0.0149(10) 0.0151(10) 0.0034(8)
C25 0.0721(15) 0.0702(15) 0.0476(13) -0.0125(12) 0.0042(11) -0.0308(12)
C26 0.0659(13) 0.0379(10) 0.0410(13) 0.0050(9) -0.0058(9) 0.0032(9)
C27 0.0746(15) 0.0607(14) 0.0582(16) 0.0245(12) 0.0007(12) -0.0115(12)
C28 0.0619(15) 0.118(2) 0.0748(19) 0.0474(18) -0.0054(14) 0.0189(16)
P1 0.03388(19) 0.0314(2) 0.0315(2) -0.0014(2) 0.0010(2) -0.00067(16)

loop_
_atom_type_symbol
_atom_type_description
_atom_type_scat_dispersion_real
_atom_type_scat_dispersion_imag
_atom_type_scat_source
C C 0.0033 0.0016 'International Tables Vol C Tables 4.2.6.8 and 6.1.1.4'
H H 0 0 'International Tables Vol C Tables 4.2.6.8 and 6.1.1.4'
B B 0.0013 0.0007 'International Tables Vol C Tables 4.2.6.8 and 6.1.1.4'
P P 0.1023 0.0942 'International Tables Vol C Tables 4.2.6.8 and 6.1.1.4'

loop_
_geom_angle_atom_site_label_1
_geom_angle_atom_site_label_2
_geom_angle_atom_site_label_3
_geom_angle
C2 C1 C10 120.90(18)
C2 C1 P1 128.78(17)
C10 C1 P1 109.41(13)
C1 C2 C3 119.3(2)
C1 C2 H2 120.3
C3 C2 H2 120.3
C4 C3 C2 121.0(2)
C4 C3 H3 119.5
C2 C3 H3 119.5
C3 C4 C5 121.9(2)
C3 C4 H4 119.1
C5 C4 H4 119.1
C6 C5 C4 124.5(2)
C6 C5 C10 117.7(2)
C4 C5 C10 117.8(2)
C7 C6 C5 120.6(2)
C7 C6 H6 119.7
C5 C6 H6 119.7
C6 C7 C8 120.9(2)
C6 C7 H7 119.6
C8 C7 H7 119.6
C9 C8 C7 122.3(2)
C9 C8 H8 118.8
C7 C8 H8 118.8
C8 C9 C10 116.37(18)
C8 C9 B1 125.52(17)
C10 C9 B1 118.02(16)
C1 C10 C9 118.73(16)
C1 C10 C5 119.13(18)
C9 C10 C5 122.08(19)
C11' B1 C9 112.5(5)
C11' B1 C17' 120.7(7)
C9 B1 C17' 110.2(8)
C9 B1 C11 115.3(2)
C17' B1 C11 108.6(6)
C11' B1 C17 122.3(7)
C9 B1 C17 111.9(6)
C11 B1 C17 110.7(4)
C11' B1 P1 105.5(5)
C9 B1 P1 95.23(11)
C17' B1 P1 109.5(5)
C11 B1 P1 117.34(19)
C17 B1 P1 105.2(4)
C16 C11 C12 108.5(4)
C16 C11 B1 116.5(3)
C12 C11 B1 117.8(3)
C16 C11 H11 104.1
C12 C11 H11 104.1
B1 C11 H11 104.1
C13 C12 C11 112.1(3)
C13 C12 H12A 109.2
C11 C12 H12A 109.2
C13 C12 H12B 109.2
C11 C12 H12B 109.2
H12A C12 H12B 107.9
C14 C13 C12 110.9(4)
C14 C13 H13A 109.5
C12 C13 H13A 109.5
C14 C13 H13B 109.5
C12 C13 H13B 109.5
H13A C13 H13B 108.1
C13 C14 C15 111.0(3)
C13 C14 H14A 109.4
C15 C14 H14A 109.4
C13 C14 H14B 109.4
C15 C14 H14B 109.4
H14A C14 H14B 108
C14 C15 C16 110.8(4)
C14 C15 H15A 109.5
C16 C15 H15A 109.5
C14 C15 H15B 109.5
C16 C15 H15B 109.5
H15A C15 H15B 108.1
C11 C16 C15 112.6(5)
C11 C16 H16A 109.1
C15 C16 H16A 109.1
C11 C16 H16B 109.1
C15 C16 H16B 109.1
H16A C16 H16B 107.8
C12' C11' C16' 110.4(11)
C12' C11' B1 118.7(8)
C16' C11' B1 111.9(8)
C12' C11' H11' 104.8
C16' C11' H11' 104.8
B1 C11' H11' 104.8
C11' C12' C13' 113.1(10)
C11' C12' H12C 109
C13' C12' H12C 109
C11' C12' H12D 109
C13' C12' H12D 109
H12C C12' H12D 107.8
C14' C13' C12' 110.3(11)
C14' C13' H13C 109.6
C12' C13' H13C 109.6
C14' C13' H13D 109.6
C12' C13' H13D 109.6
H13C C13' H13D 108.1
C13' C14' C15' 115.0(10)
C13' C14' H14C 108.5
C15' C14' H14C 108.5
C13' C14' H14D 108.5
C15' C14' H14D 108.5
H14C C14' H14D 107.5
C14' C15' C16' 111.8(11)
C14' C15' H15C 109.3
C16' C15' H15C 109.3
C14' C15' H15D 109.3
C16' C15' H15D 109.3
H15C C15' H15D 107.9
C15' C16' C11' 112.1(12)
C15' C16' H16C 109.2
C11' C16' H16C 109.2
C15' C16' H16D 109.2
C11' C16' H16D 109.2
H16C C16' H16D 107.9
C22 C17 C18 109.5(7)
C22 C17 B1 113.5(8)
C18 C17 B1 114.6(6)
C22 C17 H17 106.2
C18 C17 H17 106.2
B1 C17 H17 106.2
C19 C18 C17 112.6(4)
C19 C18 H18A 109.1
C17 C18 H18A 109.1
C19 C18 H18B 109.1
C17 C18 H18B 109.1
H18A C18 H18B 107.8
C18 C19 C20 112.3(4)
C18 C19 H19A 109.1
C20 C19 H19A 109.1
C18 C19 H19B 109.1
C20 C19 H19B 109.1
H19A C19 H19B 107.9
C21 C20 C19 110.8(4)
C21 C20 H20A 109.5
C19 C20 H20A 109.5
C21 C20 H20B 109.5
C19 C20 H20B 109.5
H20A C20 H20B 108.1
C20 C21 C22 109.6(6)
C20 C21 H21A 109.7
C22 C21 H21A 109.8
C20 C21 H21B 109.7
C22 C21 H21B 109.7
H21A C21 H21B 108.2
C17 C22 C21 113.6(7)
C17 C22 H22A 108.8
C21 C22 H22A 108.8
C17 C22 H22B 108.8
C21 C22 H22B 108.8
H22A C22 H22B 107.7
C22' C17' C18' 104.5(10)
C22' C17' B1 117.1(10)
C18' C17' B1 109.8(9)
C22' C17' H17' 108.4
C18' C17' H17' 108.4
B1 C17' H17' 108.4
C19' C18' C17' 112.2(6)
C19' C18' H18C 109.2
C17' C18' H18C 109.2
C19' C18' H18D 109.2
C17' C18' H18D 109.2
H18C C18' H18D 107.9
C20' C19' C18' 111.8(6)
C20' C19' H19C 109.3
C18' C19' H19C 109.3
C20' C19' H19D 109.3
C18' C19' H19D 109.3
H19C C19' H19D 107.9
C19' C20' C21' 110.7(6)
C19' C20' H20C 109.5
C21' C20' H20C 109.5
C19' C20' H20D 109.5
C21' C20' H20D 109.5
H20C C20' H20D 108.1
C20' C21' C22' 112.1(9)
C20' C21' H21C 109.2
C22' C21' H21C 109.2
C20' C21' H21D 109.2
C22' C21' H21D 109.2
H21C C21' H21D 107.9
C21' C22' C17' 113.2(8)
C21' C22' H22C 108.9
C17' C22' H22C 108.9
C21' C22' H22D 108.9
C17' C22' H22D 108.9
H22C C22' H22D 107.8
C25 C23 C24 112.38(18)
C25 C23 P1 114.25(16)
C24 C23 P1 110.90(14)
C25 C23 H23 106.2
C24 C23 H23 106.2
P1 C23 H23 106.2
C23 C24 H24A 109.5
C23 C24 H24B 109.5
H24A C24 H24B 109.5
C23 C24 H24C 109.5
H24A C24 H24C 109.5
H24B C24 H24C 109.5
C23 C25 H25A 109.5
C23 C25 H25B 109.5
H25A C25 H25B 109.5
C23 C25 H25C 109.5
H25A C25 H25C 109.5
H25B C25 H25C 109.5
C27 C26 C28 109.45(19)
C27 C26 P1 116.38(16)
C28 C26 P1 112.03(16)
C27 C26 H26 106.1
C28 C26 H26 106.1
P1 C26 H26 106.1
C26 C27 H27A 109.5
C26 C27 H27B 109.5
H27A C27 H27B 109.5
C26 C27 H27C 109.5
H27A C27 H27C 109.5
H27B C27 H27C 109.5
C26 C28 H28A 109.5
C26 C28 H28B 109.5
H28A C28 H28B 109.5
C26 C28 H28C 109.5
H28A C28 H28C 109.5
H28B C28 H28C 109.5
C1 P1 C23 99.83(8)
C1 P1 C26 110.43(9)
C23 P1 C26 106.64(10)
C1 P1 B1 95.54(9)
C23 P1 B1 122.50(8)
C26 P1 B1 118.88(9)

loop_
_geom_bond_atom_site_label_1
_geom_bond_atom_site_label_2
_geom_bond_distance
C1 C2 1.374(3)
C1 C10 1.418(3)
C1 P1 1.8140(18)
C2 C3 1.416(3)
C2 H2 0.95
C3 C4 1.346(4)
C3 H3 0.95
C4 C5 1.414(3)
C4 H4 0.95
C5 C6 1.410(3)
C5 C10 1.433(2)
C6 C7 1.360(3)
C6 H6 0.95
C7 C8 1.412(3)
C7 H7 0.95
C8 C9 1.380(3)
C8 H8 0.95
C9 C10 1.428(3)
C9 B1 1.629(3)
B1 C11' 1.599(10)
B1 C17' 1.652(10)
B1 C11 1.653(4)
B1 C17 1.654(8)
B1 P1 2.076(2)
C11 C16 1.534(5)
C11 C12 1.535(4)
C11 H11 1
C12 C13 1.532(6)
C12 H12A 0.99
C12 H12B 0.99
C13 C14 1.502(6)
C13 H13A 0.99
C13 H13B 0.99
C14 C15 1.509(5)
C14 H14A 0.99
C14 H14B 0.99
C15 C16 1.543(6)
C15 H15A 0.99
C15 H15B 0.99
C16 H16A 0.99
C16 H16B 0.99
C11' C12' 1.508(12)
C11' C16' 1.537(13)
C11' H11' 1
C12' C13' 1.523(13)
C12' H12C 0.99
C12' H12D 0.99
C13' C14' 1.492(13)
C13' H13C 0.99
C13' H13D 0.99
C14' C15' 1.496(11)
C14' H14C 0.99
C14' H14D 0.99
C15' C16' 1.530(13)
C15' H15C 0.99
C15' H15D 0.99
C16' H16C 0.99
C16' H16D 0.99
C17 C22 1.524(9)
C17 C18 1.536(8)
C17 H17 1
C18 C19 1.529(6)
C18 H18A 0.99
C18 H18B 0.99
C19 C20 1.540(6)
C19 H19A 0.99
C19 H19B 0.99
C20 C21 1.525(6)
C20 H20A 0.99
C20 H20B 0.99
C21 C22 1.537(8)
C21 H21A 0.99
C21 H21B 0.99
C22 H22A 0.99
C22 H22B 0.99
C17' C22' 1.537(11)
C17' C18' 1.553(11)
C17' H17' 1
C18' C19' 1.532(7)
C18' H18C 0.99
C18' H18D 0.99
C19' C20' 1.473(9)
C19' H19C 0.99
C19' H19D 0.99
C20' C21' 1.511(8)
C20' H20C 0.99
C20' H20D 0.99
C21' C22' 1.532(10)
C21' H21C 0.99
C21' H21D 0.99
C22' H22C 0.99
C22' H22D 0.99
C23 C25 1.523(3)
C23 C24 1.538(3)
C23 P1 1.8420(19)
C23 H23 1
C24 H24A 0.98
C24 H24B 0.98
C24 H24C 0.98
C25 H25A 0.98
C25 H25B 0.98
C25 H25C 0.98
C26 C27 1.517(3)
C26 C28 1.534(3)
C26 P1 1.848(2)
C26 H26 1
C27 H27A 0.98
C27 H27B 0.98
C27 H27C 0.98
C28 H28A 0.98
C28 H28B 0.98
C28 H28C 0.98
